data_7043096
loop_
_publ_author_name
'Luo, Hai Qiang'
'Xin, Xiao Han'
'Zhang, Pan'
'Yan, Zhi Shuo'
'Zhou, Qingfeng'
'Gong, Yun'
'Lin, Jianhua'

_publ_section_title
;
 The Photocurrent Response in the Perovskite Device Based on Coordination
 Polymer: Structure, Topology, Band Gap and Matched Energy Level
;
_journal_name_full 'Dalton Trans.'
_journal_paper_doi 10.1039/C7DT01161J
_journal_year 2017
_chemical_formula_sum 'C20 H14 Cd O5'
_chemical_formula_weight 446.71
_chemical_name_systematic
; 
 ? 
;
_space_group_IT_number 61
_symmetry_cell_setting orthorhombic
_symmetry_space_group_name_Hall '-P 2ac 2ab'
_symmetry_space_group_name_H-M 'P b c a'
_atom_sites_solution_hydrogens geom
_atom_sites_solution_primary direct
_atom_sites_solution_secondary difmap
_audit_creation_method SHELXL-97
_audit_update_record
;
2017-05-19 deposited with the CCDC.
2017-05-23 downloaded from the CCDC.
;
_cell_angle_alpha 90.00
_cell_angle_beta 90.00
_cell_angle_gamma 90.00
_cell_formula_units_Z 8
_cell_length_a 17.3554(15)
_cell_length_b 7.2747(7)
_cell_length_c 28.732(3)
_cell_measurement_reflns_used 2351
_cell_measurement_temperature 298(2)
_cell_measurement_theta_max 21.691
_cell_measurement_theta_min 2.745
_cell_volume 3627.6(6)
_computing_cell_refinement 'Bruker SMART'
_computing_data_collection 'Bruker SMART'
_computing_data_reduction 'Bruker SHELXTL'
_computing_molecular_graphics 'Bruker SHELXTL'
_computing_publication_material 'Bruker SHELXTL'
_computing_structure_refinement 'SHELXL-97 (Sheldrick, 1997)'
_computing_structure_solution 'SHELXS-97 (Sheldrick, 1990)'
_diffrn_ambient_temperature 298(2)
_diffrn_measured_fraction_theta_full 0.999
_diffrn_measured_fraction_theta_max 0.999
_diffrn_measurement_device_type 'CCD area detector'
_diffrn_measurement_method 'phi and omega scans'
_diffrn_radiation_monochromator graphite
_diffrn_radiation_source 'fine-focus sealed tube'
_diffrn_radiation_type MoK\a
_diffrn_radiation_wavelength 0.71073
_diffrn_reflns_av_R_equivalents 0.0000
_diffrn_reflns_av_unetI/netI 0.0643
_diffrn_reflns_limit_h_max 20
_diffrn_reflns_limit_h_min 0
_diffrn_reflns_limit_k_max 8
_diffrn_reflns_limit_k_min 0
_diffrn_reflns_limit_l_max 34
_diffrn_reflns_limit_l_min 0
_diffrn_reflns_number 3208
_diffrn_reflns_theta_full 25.02
_diffrn_reflns_theta_max 25.02
_diffrn_reflns_theta_min 2.35
_exptl_absorpt_coefficient_mu 1.231
_exptl_absorpt_correction_T_max 0.90
_exptl_absorpt_correction_T_min 0.80
_exptl_absorpt_correction_type multi-scan
_exptl_absorpt_process_details
;

CrysAlisPro, Agilent Technologies,
Version 1.171.36.28 (release 01-02-2013 CrysAlis171 .NET)
(compiled Feb  1 2013,16:14:44)
Empirical absorption correction using spherical harmonics,
 implemented in SCALE3 ABSPACK scaling algorithm.

;
_exptl_crystal_colour yellow
_exptl_crystal_density_diffrn 1.636
_exptl_crystal_density_method 'not measured'
_exptl_crystal_description block
_exptl_crystal_F_000 1776
_exptl_crystal_size_max 0.41
_exptl_crystal_size_mid 0.15
_exptl_crystal_size_min 0.08
_platon_squeeze_details
;
;
_refine_diff_density_max 0.709
_refine_diff_density_min -0.459
_refine_diff_density_rms 0.099
_refine_ls_extinction_method none
_refine_ls_goodness_of_fit_ref 0.919
_refine_ls_hydrogen_treatment mixed
_refine_ls_matrix_type full
_refine_ls_number_parameters 245
_refine_ls_number_reflns 3208
_refine_ls_number_restraints 3
_refine_ls_restrained_S_all 0.919
_refine_ls_R_factor_all 0.0697
_refine_ls_R_factor_gt 0.0434
_refine_ls_shift/su_max 0.000
_refine_ls_shift/su_mean 0.000
_refine_ls_structure_factor_coef Fsqd
_refine_ls_weighting_details 'calc w=1/[\s^2^(Fo^2^)+(0.0497P)^2^+0.0000P] where P=(Fo^2^+2Fc^2^)/3'
_refine_ls_weighting_scheme calc
_refine_ls_wR_factor_gt 0.0942
_refine_ls_wR_factor_ref 0.1025
_reflns_number_gt 2173
_reflns_number_total 3208
_reflns_threshold_expression >2sigma(I)
_cod_data_source_file c7dt01161j2.cif
_cod_data_source_block 2
_cod_depositor_comments
;
The following automatic conversions were performed:

'_symmetry_cell_setting' value 'Orthorhombic' changed to
'orthorhombic' according to
/home/data/users/saulius/crontab/automatic-downloads/rss-feeds/RSC/lib/dictionaries/cif_core.dic
dictionary named 'cif_core.dic' version 2.4.2 from 2011-04-26.

Automatic conversion script
Id: cif_fix_values 4973 2017-02-22 13:04:09Z antanas 
;
_cod_original_cell_volume 3627.5(6)
_cod_original_sg_symbol_H-M 'Pbca '
_cod_database_code 7043096

loop_
_symmetry_equiv_pos_as_xyz
'x, y, z'
'-x+1/2, -y, z+1/2'
'-x, y+1/2, -z+1/2'
'x+1/2, -y+1/2, -z'
'-x, -y, -z'
'x-1/2, y, -z-1/2'
'x, -y-1/2, z-1/2'
'-x-1/2, y-1/2, z'

loop_
_atom_site_label
_atom_site_type_symbol
_atom_site_fract_x
_atom_site_fract_y
_atom_site_fract_z
_atom_site_U_iso_or_equiv
_atom_site_adp_type
_atom_site_occupancy
_atom_site_symmetry_multiplicity
_atom_site_calc_flag
_atom_site_refinement_flags
Cd1 Cd 0.22242(2) 0.57460(5) 0.199484(13) 0.03574(15) Uani 1 1 d .
O1 O 0.3506(2) 0.5762(5) 0.17558(14) 0.0468(9) Uani 1 1 d .
O2 O 0.28502(19) 0.3362(5) 0.15116(12) 0.0392(9) Uani 1 1 d .
O3 O 0.7589(2) -0.1693(5) 0.24725(12) 0.0427(9) Uani 1 1 d .
O4 O 0.6447(2) -0.2960(5) 0.24304(12) 0.0488(10) Uani 1 1 d .
O5 O 0.1116(2) 0.4432(6) 0.17355(14) 0.0518(10) Uani 1 1 d D
C1 C 0.3469(3) 0.4346(7) 0.15120(17) 0.0361(12) Uani 1 1 d .
C2 C 0.4117(3) 0.3792(6) 0.12045(16) 0.0314(12) Uani 1 1 d .
C3 C 0.4850(3) 0.4415(7) 0.12689(17) 0.0387(13) Uani 1 1 d .
H3 H 0.4952 0.5203 0.1516 0.046 Uiso 1 1 calc R
C4 C 0.5445(3) 0.3908(7) 0.09772(18) 0.0417(13) Uani 1 1 d .
H4 H 0.5941 0.4338 0.1034 0.050 Uiso 1 1 calc R
C5 C 0.5308(3) 0.2758(6) 0.06000(16) 0.0303(12) Uani 1 1 d .
C6 C 0.4560(3) 0.2161(7) 0.05294(17) 0.0388(13) Uani 1 1 d .
H6 H 0.4448 0.1425 0.0274 0.047 Uiso 1 1 calc R
C7 C 0.3982(3) 0.2638(7) 0.08300(17) 0.0390(13) Uani 1 1 d .
H7 H 0.3488 0.2178 0.0782 0.047 Uiso 1 1 calc R
C8 C 0.6948(3) -0.1939(7) 0.22623(18) 0.0380(13) Uani 1 1 d .
C9 C 0.6823(3) -0.1068(6) 0.17997(17) 0.0339(12) Uani 1 1 d .
C10 C 0.6126(3) -0.1254(7) 0.15673(17) 0.0361(12) Uani 1 1 d .
H10 H 0.5720 -0.1862 0.1712 0.043 Uiso 1 1 calc R
C11 C 0.6027(3) -0.0557(7) 0.11285(17) 0.0371(12) Uani 1 1 d .
H11 H 0.5554 -0.0689 0.0981 0.045 Uiso 1 1 calc R
C12 C 0.6628(3) 0.0351(6) 0.08996(16) 0.0302(11) Uani 1 1 d .
C13 C 0.7331(3) 0.0526(6) 0.11286(17) 0.0329(12) Uani 1 1 d .
H13 H 0.7739 0.1128 0.0984 0.039 Uiso 1 1 calc R
C14 C 0.7425(3) -0.0191(7) 0.15703(17) 0.0345(12) Uani 1 1 d .
H14 H 0.7901 -0.0085 0.1717 0.041 Uiso 1 1 calc R
C15 C 0.5933(3) 0.2191(6) 0.02762(16) 0.0301(11) Uani 1 1 d .
C16 C 0.6548(3) 0.1062(6) 0.04142(16) 0.0284(11) Uani 1 1 d .
C17 C 0.7098(3) 0.0561(7) 0.00897(17) 0.0343(12) Uani 1 1 d .
H17 H 0.7511 -0.0169 0.0181 0.041 Uiso 1 1 calc R
C18 C 0.7044(3) 0.1125(7) -0.03661(19) 0.0425(14) Uani 1 1 d .
H18 H 0.7417 0.0770 -0.0580 0.051 Uiso 1 1 calc R
C19 C 0.6443(3) 0.2206(7) -0.05036(18) 0.0453(14) Uani 1 1 d .
H19 H 0.6408 0.2594 -0.0811 0.054 Uiso 1 1 calc R
C20 C 0.5890(3) 0.2721(7) -0.01886(17) 0.0404(13) Uani 1 1 d .
H20 H 0.5478 0.3439 -0.0287 0.049 Uiso 1 1 calc R
H5B H 0.085(3) 0.448(6) 0.2022(11) 0.061(19) Uiso 1 1 d D
H5A H 0.106(5) 0.318(4) 0.164(2) 0.15(4) Uiso 1 1 d D

loop_
_atom_site_aniso_label
_atom_site_aniso_U_11
_atom_site_aniso_U_22
_atom_site_aniso_U_33
_atom_site_aniso_U_23
_atom_site_aniso_U_13
_atom_site_aniso_U_12
Cd1 0.0351(2) 0.0385(2) 0.0336(2) -0.00652(18) 0.00185(18) 0.00330(18)
O1 0.043(2) 0.031(2) 0.066(3) -0.0115(19) 0.0015(19) 0.0030(17)
O2 0.0291(19) 0.054(2) 0.035(2) 0.0024(17) 0.0046(16) -0.0038(17)
O3 0.050(2) 0.049(2) 0.029(2) 0.0047(17) -0.0058(17) 0.0061(18)
O4 0.055(2) 0.056(3) 0.036(2) 0.0172(18) -0.0029(18) -0.005(2)
O5 0.044(2) 0.059(3) 0.052(3) -0.012(2) -0.005(2) -0.009(2)
C1 0.038(3) 0.044(3) 0.026(3) 0.010(3) -0.001(2) 0.004(3)
C2 0.032(3) 0.031(3) 0.031(3) 0.000(2) 0.002(2) 0.001(2)
C3 0.038(3) 0.043(3) 0.035(3) -0.012(3) 0.000(2) -0.002(3)
C4 0.026(3) 0.054(4) 0.045(3) -0.010(3) 0.001(3) -0.006(2)
C5 0.030(3) 0.032(3) 0.030(3) 0.006(2) 0.000(2) 0.008(2)
C6 0.034(3) 0.046(3) 0.036(3) -0.014(3) -0.002(2) 0.003(3)
C7 0.026(3) 0.045(3) 0.046(3) -0.005(3) -0.004(2) 0.000(2)
C8 0.047(3) 0.032(3) 0.035(3) -0.001(2) -0.002(3) 0.005(3)
C9 0.042(3) 0.032(3) 0.028(3) 0.000(2) -0.002(2) 0.002(2)
C10 0.033(3) 0.035(3) 0.040(3) 0.008(2) 0.002(2) -0.002(2)
C11 0.028(3) 0.045(3) 0.038(3) 0.012(3) -0.003(2) 0.000(2)
C12 0.033(3) 0.029(3) 0.029(3) -0.004(2) -0.001(2) 0.005(2)
C13 0.037(3) 0.029(3) 0.032(3) 0.001(2) -0.003(2) 0.001(2)
C14 0.032(3) 0.038(3) 0.034(3) 0.000(2) -0.007(2) -0.002(2)
C15 0.029(3) 0.033(3) 0.028(3) -0.001(2) 0.003(2) -0.001(2)
C16 0.026(3) 0.031(3) 0.028(3) 0.002(2) 0.000(2) -0.004(2)
C17 0.031(3) 0.037(3) 0.035(3) -0.001(2) 0.001(2) 0.004(2)
C18 0.043(3) 0.047(3) 0.037(3) -0.006(3) 0.012(3) -0.003(3)
C19 0.060(4) 0.053(4) 0.023(3) 0.008(3) 0.009(3) 0.001(3)
C20 0.048(3) 0.042(3) 0.031(3) 0.007(2) -0.004(3) 0.009(3)

loop_
_atom_type_symbol
_atom_type_description
_atom_type_scat_dispersion_real
_atom_type_scat_dispersion_imag
_atom_type_scat_source
C C 0.0033 0.0016 'International Tables Vol C Tables 4.2.6.8 and 6.1.1.4'
H H 0.0000 0.0000 'International Tables Vol C Tables 4.2.6.8 and 6.1.1.4'
O O 0.0106 0.0060 'International Tables Vol C Tables 4.2.6.8 and 6.1.1.4'
Cd Cd -0.8075 1.2024 'International Tables Vol C Tables 4.2.6.8 and 6.1.1.4'

loop_
_geom_angle_atom_site_label_1
_geom_angle_atom_site_label_2
_geom_angle_atom_site_label_3
_geom_angle
_geom_angle_site_symmetry_1
_geom_angle_site_symmetry_3
O5 Cd1 O1 135.55(14) . .
O5 Cd1 O4 84.97(14) . 6_566
O1 Cd1 O4 139.46(13) . 6_566
O5 Cd1 O2 95.73(13) . 8_665
O1 Cd1 O2 82.79(12) . 8_665
O4 Cd1 O2 93.42(12) 6_566 8_665
O5 Cd1 O3 90.74(14) . 3_655
O1 Cd1 O3 93.64(13) . 3_655
O4 Cd1 O3 85.64(12) 6_566 3_655
O2 Cd1 O3 173.35(11) 8_665 3_655
O5 Cd1 O2 83.85(13) . .
O1 Cd1 O2 54.42(11) . .
O4 Cd1 O2 159.26(12) 6_566 .
O2 Cd1 O2 105.03(12) 8_665 .
O3 Cd1 O2 77.11(12) 3_655 .
O5 Cd1 O3 136.89(14) . 6_566
O1 Cd1 O3 86.27(12) . 6_566
O4 Cd1 O3 53.84(12) 6_566 6_566
O2 Cd1 O3 76.85(12) 8_665 6_566
O3 Cd1 O3 97.38(12) 3_655 6_566
O2 Cd1 O3 139.24(11) . 6_566
C1 O1 Cd1 96.4(3) . .
C1 O2 Cd1 119.5(3) . 8_655
C1 O2 Cd1 88.6(3) . .
Cd1 O2 Cd1 102.19(12) 8_655 .
C8 O3 Cd1 122.0(3) . 3_645
C8 O3 Cd1 88.0(3) . 6_646
Cd1 O3 Cd1 101.43(13) 3_645 6_646
C8 O4 Cd1 96.4(3) . 6_646
O1 C1 O2 120.1(5) . .
O1 C1 C2 121.2(5) . .
O2 C1 C2 118.6(5) . .
C3 C2 C7 117.8(5) . .
C3 C2 C1 122.4(5) . .
C7 C2 C1 119.8(4) . .
C2 C3 C4 121.8(5) . .
C3 C4 C5 120.4(5) . .
C6 C5 C4 117.7(4) . .
C6 C5 C15 120.4(4) . .
C4 C5 C15 121.9(4) . .
C7 C6 C5 121.1(5) . .
C6 C7 C2 121.3(5) . .
O4 C8 O3 120.6(5) . .
O4 C8 C9 120.0(5) . .
O3 C8 C9 119.3(5) . .
C10 C9 C14 118.1(5) . .
C10 C9 C8 121.0(5) . .
C14 C9 C8 120.6(5) . .
C11 C10 C9 121.1(5) . .
C10 C11 C12 120.9(5) . .
C13 C12 C11 118.3(4) . .
C13 C12 C16 119.5(4) . .
C11 C12 C16 122.2(4) . .
C14 C13 C12 120.2(5) . .
C13 C14 C9 121.3(5) . .
C20 C15 C16 118.3(4) . .
C20 C15 C5 118.9(4) . .
C16 C15 C5 122.7(4) . .
C17 C16 C15 119.2(4) . .
C17 C16 C12 118.3(4) . .
C15 C16 C12 122.5(4) . .
C18 C17 C16 121.1(5) . .
C19 C18 C17 120.0(5) . .
C18 C19 C20 120.1(5) . .
C19 C20 C15 121.3(5) . .

loop_
_geom_bond_atom_site_label_1
_geom_bond_atom_site_label_2
_geom_bond_distance
_geom_bond_site_symmetry_2
Cd1 O5 2.274(4) .
Cd1 O1 2.328(4) .
Cd1 O4 2.330(3) 6_566
Cd1 O2 2.359(3) 8_665
Cd1 O3 2.366(4) 3_655
Cd1 O2 2.473(3) .
Cd1 O3 2.493(3) 6_566
O1 C1 1.247(6) .
O2 C1 1.290(6) .
O2 Cd1 2.359(3) 8_655
O3 C8 1.277(6) .
O3 Cd1 2.366(4) 3_645
O3 Cd1 2.493(3) 6_646
O4 C8 1.242(6) .
O4 Cd1 2.330(3) 6_646
C1 C2 1.487(7) .
C2 C3 1.362(7) .
C2 C7 1.385(6) .
C3 C4 1.381(7) .
C4 C5 1.390(6) .
C5 C6 1.383(6) .
C5 C15 1.488(6) .
C6 C7 1.369(6) .
C8 C9 1.488(7) .
C9 C10 1.388(7) .
C9 C14 1.390(7) .
C10 C11 1.370(7) .
C11 C12 1.399(6) .
C12 C13 1.392(6) .
C12 C16 1.494(6) .
C13 C14 1.382(7) .
C15 C20 1.392(6) .
C15 C16 1.403(6) .
C16 C17 1.383(6) .
C17 C18 1.375(7) .
C18 C19 1.365(7) .
C19 C20 1.371(7) .

loop_
_platon_squeeze_void_nr
_platon_squeeze_void_average_x
_platon_squeeze_void_average_y
_platon_squeeze_void_average_z
_platon_squeeze_void_volume
_platon_squeeze_void_count_electrons
_platon_squeeze_void_content
1 0.000 -0.025 0.250 96 10 ' '
2 0.500 -0.025 0.250 96 9 ' '
3 0.500 -0.018 0.750 96 10 ' '
4 1.000 -0.018 0.750 96 10 ' '
5 0.875 0.180 0.035 9 0 ' '
6 0.375 0.180 0.465 9 0 ' '
7 0.875 0.319 0.535 9 0 ' '
8 0.375 0.319 0.965 9 0 ' '
9 0.625 0.680 0.035 9 0 ' '
10 0.125 0.680 0.465 9 0 ' '
11 0.625 0.819 0.535 9 0 ' '
12 0.125 0.819 0.965 9 0 ' '
